data_7247001
loop_
_publ_author_name
'Lima, Priscila S. V.'
'Weimer, Gustavo H.'
'Oliveira, Leonardo P.'
'Souza, Helivaldo D. S.'
'Fiss, Gabriela F.'
'Bonacorso, Helio G.'
'Martins, Marcos A. P.'

_publ_section_title
;
 Mesoionic compounds: the role of intermolecular interactions in their
 crystalline design
;
_journal_issue 35
_journal_name_full CrystEngComm
_journal_page_first 4976
_journal_page_last 4991
_journal_paper_doi 10.1039/D3CE00554B
_journal_volume 25
_journal_year 2023
_chemical_formula_moiety 'C14 H10 N2 S2'
_chemical_formula_sum 'C14 H10 N2 S2'
_chemical_formula_weight 270.36
_chemical_melting_point ?
_chemical_name_common thiadiazol
_chemical_name_systematic
;
        '2,3-diphenyl-1,3,4-thiadiazol-3-ium-5-thiolate'
;
_space_group_IT_number 14
_space_group_name_Hall '-P 2yn'
_space_group_name_H-M_alt 'P 1 21/n 1'
_symmetry_cell_setting monoclinic
_symmetry_Int_Tables_number 14
_symmetry_space_group_name_Hall '-P 2yn'
_symmetry_space_group_name_H-M 'P 1 21/n 1'
_atom_sites_solution_hydrogens geom
_atom_sites_solution_primary direct
_atom_sites_solution_secondary difmap
_audit_conform_dict_location ftp://ftp.iucr.org/pub/cif_core.dic
_audit_conform_dict_name cif_core.dic
_audit_conform_dict_version 2.4.3
_audit_creation_date 2018-04-09T14:00:10-00:00
_audit_creation_method 'WinGX routine CIF_UPDATE'
_audit_update_record
;
2018-04-09 deposited with the CCDC.	2023-06-01 downloaded from the CCDC.
;
_cell_angle_alpha 90
_cell_angle_beta 97.5020(10)
_cell_angle_gamma 90
_cell_formula_units_Z 4
_cell_length_a 8.7734(3)
_cell_length_b 10.4120(3)
_cell_length_c 14.0300(5)
_cell_measurement_reflns_used 9972
_cell_measurement_temperature 296(2)
_cell_measurement_theta_max 68.318
_cell_measurement_theta_min 3.177
_cell_measurement_wavelength 1.54178
_cell_volume 1270.65(7)
_computing_cell_refinement 'BRUKER SAINT'
_computing_data_collection 'BRUKER APEX-III'
_computing_data_reduction 'BRUKER SOFTWARE'
_computing_molecular_graphics 'ORTEP-3 (Farrugia, 2000)'
_computing_publication_material 'SHELXL-97 (Sheldrick, 1997)'
_computing_structure_refinement 'SHELXL-2016/4 (Sheldrick, 2016)'
_computing_structure_solution 'SHELXT 2014/5 (Sheldrick, 2014)'
_diffrn_ambient_temperature 296(2)
_diffrn_detector_area_resol_mean none
_diffrn_measured_fraction_theta_full 0.538
_diffrn_measured_fraction_theta_max 0.965
_diffrn_measurement_device_type 'D8 Quest'
_diffrn_measurement_method 'phi and omega scans'
_diffrn_radiation_probe x-ray
_diffrn_radiation_type CuK\a
_diffrn_radiation_wavelength 1.54178
_diffrn_reflns_av_R_equivalents 0.0375
_diffrn_reflns_av_unetI/netI 0.0186
_diffrn_reflns_Laue_measured_fraction_full 0.538
_diffrn_reflns_Laue_measured_fraction_max 0.965
_diffrn_reflns_limit_h_max 10
_diffrn_reflns_limit_h_min -9
_diffrn_reflns_limit_k_max 12
_diffrn_reflns_limit_k_min -12
_diffrn_reflns_limit_l_max 16
_diffrn_reflns_limit_l_min -16
_diffrn_reflns_number 16780
_diffrn_reflns_point_group_measured_fraction_full 0.538
_diffrn_reflns_point_group_measured_fraction_max 0.965
_diffrn_reflns_theta_full 10
_diffrn_reflns_theta_max 68.341
_diffrn_reflns_theta_min 6.364
_diffrn_source 'Fine-focus sealed tube'
_diffrn_standards_number 0
_exptl_absorpt_coefficient_mu 3.636
_exptl_absorpt_correction_T_max 0.7531
_exptl_absorpt_correction_T_min 0.5022
_exptl_absorpt_correction_type multi-scan
_exptl_absorpt_process_details SADABS
_exptl_crystal_colour colourless
_exptl_crystal_density_diffrn 1.413
_exptl_crystal_density_meas ?
_exptl_crystal_density_method 'not measured'
_exptl_crystal_description block
_exptl_crystal_F_000 560
_exptl_crystal_size_max 0.507
_exptl_crystal_size_mid 0.213
_exptl_crystal_size_min 0.197
_exptl_transmission_factor_max none
_exptl_transmission_factor_min none
_refine_diff_density_max 0.204
_refine_diff_density_min -0.22
_refine_diff_density_rms 0.037
_refine_ls_extinction_method none
_refine_ls_goodness_of_fit_ref 1.049
_refine_ls_hydrogen_treatment constr
_refine_ls_matrix_type full
_refine_ls_number_constraints 0
_refine_ls_number_parameters 163
_refine_ls_number_reflns 2255
_refine_ls_number_restraints 0
_refine_ls_restrained_S_all 1.049
_refine_ls_R_factor_all 0.0364
_refine_ls_R_factor_gt 0.0339
_refine_ls_shift/su_max 0.001
_refine_ls_shift/su_mean 0
_refine_ls_structure_factor_coef Fsqd
_refine_ls_weighting_details 'w=1/[\s^2^(Fo^2^)+(0.0452P)^2^+0.5425P] where P=(Fo^2^+2Fc^2^)/3'
_refine_ls_weighting_scheme calc
_refine_ls_wR_factor_gt 0.0903
_refine_ls_wR_factor_ref 0.0922
_reflns_Friedel_coverage 0
_reflns_number_gt 2087
_reflns_number_total 2255
_reflns_threshold_expression 'I > 2\s(I)'
_cod_data_source_file d3ce00554b2.cif
_cod_data_source_block shelx
_cod_depositor_comments
;
The following automatic conversions were performed:

data item '_chemical_melting_point' value 'none' was changed to '?'
-- the value is undefined or not given.

data item '_exptl_crystal_density_meas' value 'none' was changed to
'?' -- the value is perceived as not measured.

Automatic conversion script
Id: cif_fix_values 8170 2020-07-09 18:12:32Z antanas 

 Adding full bibliography for 7247001.cif.
;
_cod_original_sg_symbol_H-M 'P 21/n'
_cod_database_code 7247001
_shelx_estimated_absorpt_t_min 0.26
_shelx_estimated_absorpt_t_max 0.534

loop_
_symmetry_equiv_pos_as_xyz
'x, y, z'
'-x+1/2, y+1/2, -z+1/2'
'-x, -y, -z'
'x-1/2, -y-1/2, z-1/2'

loop_
_atom_site_label
_atom_site_type_symbol
_atom_site_fract_x
_atom_site_fract_y
_atom_site_fract_z
_atom_site_U_iso_or_equiv
_atom_site_adp_type
_atom_site_occupancy
_atom_site_site_symmetry_order
_atom_site_calc_flag
_atom_site_refinement_flags_posn
_atom_site_refinement_flags_adp
_atom_site_refinement_flags_occupancy
_atom_site_disorder_assembly
_atom_site_disorder_group
S4 S 0.61074(5) 0.62439(5) 0.62867(3) 0.04735(16) Uani 1 1 d . . . . .
S31 S 0.48730(6) 0.73456(5) 0.43511(4) 0.05465(18) Uani 1 1 d . . . . .
N1 N 0.34487(16) 0.55852(13) 0.64785(10) 0.0394(3) Uani 1 1 d . . . . .
N2 N 0.32557(18) 0.61773(15) 0.55917(11) 0.0443(4) Uani 1 1 d . . . . .
C14 C -0.0649(2) 0.4132(2) 0.72662(16) 0.0549(5) Uani 1 1 d . . . . .
H14 H -0.1562 0.3805 0.7436 0.066 Uiso 1 1 calc R U . . .
C13 C 0.0309(2) 0.4847(2) 0.79219(15) 0.0569(5) Uani 1 1 d . . . . .
H13 H 0.0039 0.5001 0.8531 0.068 Uiso 1 1 calc R U . . .
C12 C 0.1669(2) 0.53362(19) 0.76754(14) 0.0496(5) Uani 1 1 d . . . . .
H12 H 0.2311 0.5833 0.8109 0.06 Uiso 1 1 calc R U . . .
C11 C 0.20536(19) 0.50735(16) 0.67743(12) 0.0394(4) Uani 1 1 d . . . . .
C5 C 0.48554(19) 0.55105(16) 0.69426(12) 0.0390(4) Uani 1 1 d . . . . .
C51 C 0.53319(19) 0.48780(16) 0.78692(12) 0.0384(4) Uani 1 1 d . . . . .
C56 C 0.4762(2) 0.36770(18) 0.80784(14) 0.0471(4) Uani 1 1 d . . . . .
H56 H 0.4044 0.3266 0.7635 0.057 Uiso 1 1 calc R U . . .
C55 C 0.5264(2) 0.3102(2) 0.89430(14) 0.0538(5) Uani 1 1 d . . . . .
H55 H 0.4876 0.2303 0.9085 0.065 Uiso 1 1 calc R U . . .
C54 C 0.6338(2) 0.3698(2) 0.96033(14) 0.0545(5) Uani 1 1 d . . . . .
H54 H 0.6664 0.3306 1.019 0.065 Uiso 1 1 calc R U . . .
C16 C 0.1106(2) 0.43636(18) 0.61131(13) 0.0470(4) Uani 1 1 d . . . . .
H16 H 0.1383 0.4201 0.5507 0.056 Uiso 1 1 calc R U . . .
C15 C -0.0259(2) 0.3899(2) 0.63609(15) 0.0546(5) Uani 1 1 d . . . . .
H15 H -0.0916 0.3428 0.5918 0.065 Uiso 1 1 calc R U . . .
C3 C 0.4582(2) 0.65946(17) 0.53701(13) 0.0421(4) Uani 1 1 d . . . . .
C52 C 0.6432(2) 0.54670(18) 0.85262(13) 0.0443(4) Uani 1 1 d . . . . .
H52 H 0.6835 0.626 0.8384 0.053 Uiso 1 1 calc R U . . .
C53 C 0.6927(2) 0.4872(2) 0.93924(14) 0.0520(5) Uani 1 1 d . . . . .
H53 H 0.7661 0.5269 0.9834 0.062 Uiso 1 1 calc R U . . .

loop_
_atom_site_aniso_label
_atom_site_aniso_U_11
_atom_site_aniso_U_22
_atom_site_aniso_U_33
_atom_site_aniso_U_23
_atom_site_aniso_U_13
_atom_site_aniso_U_12
S4 0.0443(3) 0.0484(3) 0.0481(3) 0.00783(19) 0.00122(19) -0.00299(19)
S31 0.0629(3) 0.0525(3) 0.0486(3) 0.0133(2) 0.0071(2) 0.0001(2)
N1 0.0419(8) 0.0396(8) 0.0356(7) 0.0002(6) 0.0003(6) 0.0018(6)
N2 0.0479(9) 0.0454(9) 0.0381(8) 0.0062(6) -0.0003(6) 0.0026(7)
C14 0.0446(10) 0.0517(11) 0.0694(13) 0.0049(10) 0.0111(9) 0.0009(9)
C13 0.0553(12) 0.0651(13) 0.0528(11) -0.0039(10) 0.0164(9) 0.0069(10)
C12 0.0483(11) 0.0542(11) 0.0456(10) -0.0096(8) 0.0029(8) 0.0017(9)
C11 0.0392(9) 0.0381(9) 0.0398(9) 0.0011(7) 0.0008(7) 0.0040(7)
C5 0.0420(9) 0.0343(8) 0.0396(9) -0.0008(7) 0.0004(7) -0.0002(7)
C51 0.0377(8) 0.0389(9) 0.0377(8) 0.0014(7) 0.0020(7) 0.0031(7)
C56 0.0506(11) 0.0416(10) 0.0463(10) 0.0021(8) -0.0045(8) -0.0040(8)
C55 0.0621(12) 0.0452(10) 0.0523(11) 0.0107(9) 0.0008(9) -0.0024(9)
C54 0.0570(12) 0.0614(13) 0.0429(10) 0.0111(9) -0.0018(9) 0.0060(10)
C16 0.0526(11) 0.0465(10) 0.0409(9) -0.0025(8) 0.0027(8) -0.0033(8)
C15 0.0515(11) 0.0516(11) 0.0579(12) -0.0015(9) -0.0029(9) -0.0084(9)
C3 0.0489(10) 0.0352(8) 0.0406(9) 0.0013(7) 0.0004(7) 0.0030(7)
C52 0.0422(9) 0.0438(10) 0.0455(10) -0.0008(8) 0.0000(8) -0.0022(8)
C53 0.0473(10) 0.0609(12) 0.0445(10) -0.0022(9) -0.0061(8) -0.0015(9)

loop_
_atom_type_symbol
_atom_type_description
_atom_type_scat_dispersion_real
_atom_type_scat_dispersion_imag
_atom_type_scat_source
C C 0.0181 0.0091 'International Tables Vol C Tables 4.2.6.8 and 6.1.1.4'
H H 0 0 'International Tables Vol C Tables 4.2.6.8 and 6.1.1.4'
N N 0.0311 0.018 'International Tables Vol C Tables 4.2.6.8 and 6.1.1.4'
S S 0.3331 0.5567 'International Tables Vol C Tables 4.2.6.8 and 6.1.1.4'

loop_
_geom_angle_atom_site_label_1
_geom_angle_atom_site_label_2
_geom_angle_atom_site_label_3
_geom_angle
_geom_angle_site_symmetry_1
_geom_angle_site_symmetry_3
_geom_angle_publ_flag
C5 S4 C3 90.30(8) . . ?
C5 N1 N2 117.90(15) . . ?
C5 N1 C11 127.52(14) . . ?
N2 N1 C11 114.53(13) . . ?
C3 N2 N1 110.63(14) . . ?
C15 C14 C13 120.37(19) . . ?
C15 C14 H14 119.8 . . ?
C13 C14 H14 119.8 . . ?
C14 C13 C12 120.17(19) . . ?
C14 C13 H13 119.9 . . ?
C12 C13 H13 119.9 . . ?
C11 C12 C13 118.64(18) . . ?
C11 C12 H12 120.7 . . ?
C13 C12 H12 120.7 . . ?
C16 C11 C12 121.73(17) . . ?
C16 C11 N1 117.65(16) . . ?
C12 C11 N1 120.57(16) . . ?
N1 C5 C51 127.06(16) . . ?
N1 C5 S4 109.54(12) . . ?
C51 C5 S4 123.39(13) . . ?
C52 C51 C56 119.66(16) . . ?
C52 C51 C5 118.87(16) . . ?
C56 C51 C5 121.39(16) . . ?
C55 C56 C51 119.69(17) . . ?
C55 C56 H56 120.2 . . ?
C51 C56 H56 120.2 . . ?
C56 C55 C54 120.63(19) . . ?
C56 C55 H55 119.7 . . ?
C54 C55 H55 119.7 . . ?
C53 C54 C55 119.90(18) . . ?
C53 C54 H54 120.1 . . ?
C55 C54 H54 120.1 . . ?
C11 C16 C15 119.13(18) . . ?
C11 C16 H16 120.4 . . ?
C15 C16 H16 120.4 . . ?
C16 C15 C14 119.93(19) . . ?
C16 C15 H15 120 . . ?
C14 C15 H15 120 . . ?
N2 C3 S31 126.32(14) . . ?
N2 C3 S4 111.61(13) . . ?
S31 C3 S4 122.06(11) . . ?
C53 C52 C51 119.84(17) . . ?
C53 C52 H52 120.1 . . ?
C51 C52 H52 120.1 . . ?
C54 C53 C52 120.26(18) . . ?
C54 C53 H53 119.9 . . ?
C52 C53 H53 119.9 . . ?

loop_
_geom_bond_atom_site_label_1
_geom_bond_atom_site_label_2
_geom_bond_distance
_geom_bond_site_symmetry_2
_geom_bond_publ_flag
S4 C5 1.7031(18) . ?
S4 C3 1.7689(18) . ?
S31 C3 1.6781(18) . ?
N1 C5 1.320(2) . ?
N1 N2 1.379(2) . ?
N1 C11 1.445(2) . ?
N2 C3 1.317(2) . ?
C14 C15 1.379(3) . ?
C14 C13 1.381(3) . ?
C14 H14 0.93 . ?
C13 C12 1.382(3) . ?
C13 H13 0.93 . ?
C12 C11 1.378(3) . ?
C12 H12 0.93 . ?
C11 C16 1.377(2) . ?
C5 C51 1.468(2) . ?
C51 C52 1.387(2) . ?
C51 C56 1.392(3) . ?
C56 C55 1.373(3) . ?
C56 H56 0.93 . ?
C55 C54 1.380(3) . ?
C55 H55 0.93 . ?
C54 C53 1.374(3) . ?
C54 H54 0.93 . ?
C16 C15 1.377(3) . ?
C16 H16 0.93 . ?
C15 H15 0.93 . ?
C52 C53 1.382(3) . ?
C52 H52 0.93 . ?
C53 H53 0.93 . ?

loop_
_geom_torsion_atom_site_label_1
_geom_torsion_atom_site_label_2
_geom_torsion_atom_site_label_3
_geom_torsion_atom_site_label_4
_geom_torsion
_geom_torsion_site_symmetry_1
_geom_torsion_site_symmetry_2
_geom_torsion_site_symmetry_3
_geom_torsion_site_symmetry_4
_geom_torsion_publ_flag
C5 N1 N2 C3 -0.9(2) . . . . ?
C11 N1 N2 C3 -178.88(14) . . . . ?
C15 C14 C13 C12 0.0(3) . . . . ?
C14 C13 C12 C11 -1.2(3) . . . . ?
C13 C12 C11 C16 1.4(3) . . . . ?
C13 C12 C11 N1 178.79(17) . . . . ?
C5 N1 C11 C16 -131.02(19) . . . . ?
N2 N1 C11 C16 46.7(2) . . . . ?
C5 N1 C11 C12 51.5(3) . . . . ?
N2 N1 C11 C12 -130.82(17) . . . . ?
N2 N1 C5 C51 -177.16(15) . . . . ?
C11 N1 C5 C51 0.5(3) . . . . ?
N2 N1 C5 S4 1.45(19) . . . . ?
C11 N1 C5 S4 179.09(13) . . . . ?
C3 S4 C5 N1 -1.16(13) . . . . ?
C3 S4 C5 C51 177.52(15) . . . . ?
N1 C5 C51 C52 -139.94(18) . . . . ?
S4 C5 C51 C52 41.6(2) . . . . ?
N1 C5 C51 C56 43.3(3) . . . . ?
S4 C5 C51 C56 -135.10(16) . . . . ?
C52 C51 C56 C55 1.7(3) . . . . ?
C5 C51 C56 C55 178.37(18) . . . . ?
C51 C56 C55 C54 -0.6(3) . . . . ?
C56 C55 C54 C53 -0.7(3) . . . . ?
C12 C11 C16 C15 -0.3(3) . . . . ?
N1 C11 C16 C15 -177.82(17) . . . . ?
C11 C16 C15 C14 -0.9(3) . . . . ?
C13 C14 C15 C16 1.1(3) . . . . ?
N1 N2 C3 S31 178.85(13) . . . . ?
N1 N2 C3 S4 -0.04(18) . . . . ?
C5 S4 C3 N2 0.69(14) . . . . ?
C5 S4 C3 S31 -178.25(12) . . . . ?
C56 C51 C52 C53 -1.5(3) . . . . ?
C5 C51 C52 C53 -178.29(17) . . . . ?
C55 C54 C53 C52 0.8(3) . . . . ?
C51 C52 C53 C54 0.3(3) . . . . ?
